data_4348339
loop_
_publ_author_name
'Mart\'inez-Casado, Francisco J'
'Ramos-Riesco, Miguel'
'Rodr\'iguez-Cheda, Jos\'e A'
'Cucinotta, Fabio'
'Matesanz, Emilio'
'Miletto, Ivana'
'Gianotti, Enrica'
'Marchese, Leonardo'
'Mat\<ej, Zden\<ek'

_publ_section_title
;
 Unraveling the Decomposition Process of Lead(II) Acetate: Anhydrous
 Polymorphs, Hydrates, and Byproducts and Room Temperature
 Phosphorescence.
;
_journal_issue 17
_journal_name_full 'Inorganic chemistry'
_journal_page_first 8576
_journal_page_last 8586
_journal_paper_doi 10.1021/acs.inorgchem.6b01116
_journal_volume 55
_journal_year 2016
_chemical_formula_moiety Pb4,(O)2,(O2C2H3)4
_chemical_formula_sum 'C8 H12 O10 Pb4'
_chemical_formula_weight 1096.94
_chemical_name_common 'Tetralead(II) dioxo tetracetate'
_chemical_name_systematic
; 
 'Tetralead(II) dioxo tetracetate'
;
_space_group_IT_number 13
_space_group_name_Hall '-P 2yac'
_space_group_name_H-M_alt 'P 1 2/n 1'
_symmetry_cell_setting monoclinic
_symmetry_space_group_name_H-M 'P 1 2/n 1'
_atom_sites_solution_hydrogens geom
_atom_sites_solution_primary direct
_atom_sites_solution_secondary difmap
_audit_creation_method SHELXL-97
_cell_angle_alpha 90.00
_cell_angle_beta 97.780(2)
_cell_angle_gamma 90.00
_cell_formula_units_Z 4
_cell_length_a 10.9810(6)
_cell_length_b 10.0872(4)
_cell_length_c 15.4305(7)
_cell_measurement_reflns_used 13831
_cell_measurement_temperature 293(2)
_cell_measurement_theta_max 65.930
_cell_measurement_theta_min 1.0
_cell_volume 1693.47(14)
_computing_cell_refinement 'Bruker SAINT'
_computing_data_collection 'Bruker APEX2'
_computing_data_reduction 'Bruker SAINT'
_computing_molecular_graphics 'Bruker SHELXTL'
_computing_publication_material 'Bruker SHELXTL'
_computing_structure_refinement 'SHELXL-97 (Sheldrick, 2008)'
_computing_structure_solution 'SHELXS-97 (Sheldrick, 2008)'
_diffrn_ambient_temperature 293(2)
_diffrn_measured_fraction_theta_full 0.987
_diffrn_measured_fraction_theta_max 0.987
_diffrn_measurement_device_type 'Bruker APEX-II CCD'
_diffrn_measurement_method '\f and \w scans'
_diffrn_radiation_monochromator graphite
_diffrn_radiation_source 'sealed tube'
_diffrn_radiation_type CuK\a
_diffrn_radiation_wavelength 1.54178
_diffrn_reflns_av_R_equivalents 0.0740
_diffrn_reflns_av_sigmaI/netI 0.0593
_diffrn_reflns_limit_h_max 12
_diffrn_reflns_limit_h_min -12
_diffrn_reflns_limit_k_max 9
_diffrn_reflns_limit_k_min -11
_diffrn_reflns_limit_l_max 17
_diffrn_reflns_limit_l_min -17
_diffrn_reflns_number 13831
_diffrn_reflns_theta_full 65.93
_diffrn_reflns_theta_max 65.93
_diffrn_reflns_theta_min 4.38
_exptl_absorpt_coefficient_mu 76.285
_exptl_absorpt_correction_T_max 0.24626
_exptl_absorpt_correction_T_min 0.01794
_exptl_absorpt_correction_type analytical
_exptl_crystal_colour colorless
_exptl_crystal_density_diffrn 4.302
_exptl_crystal_density_method 'not measured'
_exptl_crystal_description needle
_exptl_crystal_F_000 1872
_exptl_crystal_size_max 0.289
_exptl_crystal_size_mid 0.10
_exptl_crystal_size_min 0.048
_refine_diff_density_max 2.181
_refine_diff_density_min -2.228
_refine_diff_density_rms 0.405
_refine_ls_extinction_coef 0.00038(3)
_refine_ls_extinction_expression Fc^*^=kFc[1+0.001xFc^2^\l^3^/sin(2\q)]^-1/4^
_refine_ls_extinction_method SHELXL
_refine_ls_goodness_of_fit_ref 1.035
_refine_ls_hydrogen_treatment noref
_refine_ls_matrix_type full
_refine_ls_number_parameters 197
_refine_ls_number_reflns 2912
_refine_ls_number_restraints 0
_refine_ls_restrained_S_all 1.035
_refine_ls_R_factor_all 0.0477
_refine_ls_R_factor_gt 0.0452
_refine_ls_shift/su_max 0.000
_refine_ls_shift/su_mean 0.000
_refine_ls_structure_factor_coef Fsqd
_refine_ls_weighting_details 'calc w=1/[\s^2^(Fo^2^)+(0.0771P)^2^+12.9332P] where P=(Fo^2^+2Fc^2^)/3'
_refine_ls_weighting_scheme calc
_refine_ls_wR_factor_gt 0.1206
_refine_ls_wR_factor_ref 0.1231
_reflns_number_gt 2669
_reflns_number_total 2912
_reflns_threshold_expression >2sigma(I)
_cod_data_source_file ic6b01116_si_002.cif
_cod_data_source_block Pb2OAc2
_cod_depositor_comments
;
The following automatic conversions were performed:

data item '_symmetry_cell_setting' value 'Monoclinic' was changed to
'monoclinic' in accordance with the
/home/saulius/struct/COD-crude-data/automatic-downloads/DataCite-retrospective/ACS/depositions/lib/dictionaries/cif_core.dic
dictionary named 'cif_core.dic' version 2.4.2 last updated on
2011-04-26.

Automatic conversion script
Id: cif_fix_values 6909 2019-04-08 15:41:33Z antanas 
;
_cod_original_sg_symbol_H-M 'P2/n  '
_cod_database_code 4348339
_shelx_f_squared_multiplier 1.000

loop_
_symmetry_equiv_pos_as_xyz
'x, y, z'
'-x+1/2, y, -z+1/2'
'-x, -y, -z'
'x-1/2, -y, z-1/2'

loop_
_atom_site_label
_atom_site_type_symbol
_atom_site_fract_x
_atom_site_fract_y
_atom_site_fract_z
_atom_site_U_iso_or_equiv
_atom_site_adp_type
_atom_site_occupancy
_atom_site_symmetry_multiplicity
_atom_site_calc_flag
_atom_site_refinement_flags
C1 C 0.0528(11) 0.1770(14) 0.0169(8) 0.039(3) Uani 1 1 d .
C2 C -0.019(2) 0.2927(19) 0.0501(14) 0.081(6) Uani 1 1 d .
H2A H -0.0402 0.3554 0.0036 0.121 Uiso 1 1 calc R
H2B H 0.0305 0.3355 0.0980 0.121 Uiso 1 1 calc R
H2C H -0.0930 0.2597 0.0694 0.121 Uiso 1 1 calc R
C3 C -0.1453(14) 0.4019(14) -0.3920(9) 0.047(3) Uani 1 1 d .
C4 C -0.1655(16) 0.5012(17) -0.4621(11) 0.060(4) Uani 1 1 d .
H4A H -0.0883 0.5402 -0.4707 0.090 Uiso 1 1 calc R
H4B H -0.2197 0.5690 -0.4461 0.090 Uiso 1 1 calc R
H4C H -0.2018 0.4594 -0.5153 0.090 Uiso 1 1 calc R
C5 C 0.1039(13) -0.0588(15) -0.3996(8) 0.044(3) Uani 1 1 d .
C6 C 0.050(2) -0.1845(17) -0.4358(14) 0.077(6) Uani 1 1 d .
H6A H -0.0185 -0.1655 -0.4799 0.115 Uiso 1 1 calc R
H6B H 0.0217 -0.2355 -0.3899 0.115 Uiso 1 1 calc R
H6C H 0.1106 -0.2340 -0.4612 0.115 Uiso 1 1 calc R
C7 C -0.2500 -0.201(2) -0.2500 0.052(5) Uani 1 2 d S
C8 C -0.2500 -0.346(2) -0.2500 0.078(8) Uani 1 2 d S
H8A H -0.1878 -0.3778 -0.2830 0.117 Uiso 0.50 1 calc PR
H8B H -0.3289 -0.3778 -0.2761 0.117 Uiso 0.50 1 calc PR
H8C H -0.2332 -0.3778 -0.1909 0.117 Uiso 0.50 1 calc PR
C9 C 0.2500 0.531(4) -0.2500 0.107(5) Uani 1 2 d S
C10 C 0.2500 0.666(3) -0.2500 0.121(16) Uani 1 2 d S
H10A H 0.2254 0.6979 -0.1963 0.181 Uiso 0.50 1 calc PR
H10B H 0.1935 0.6979 -0.2985 0.181 Uiso 0.50 1 calc PR
H10C H 0.3311 0.6979 -0.2552 0.181 Uiso 0.50 1 calc PR
O1 O 0.0881(11) 0.0867(13) 0.0684(7) 0.066(3) Uani 1 1 d .
O2 O 0.0631(10) 0.1788(10) -0.0661(7) 0.053(3) Uani 1 1 d .
O3 O -0.2307(14) 0.3394(13) -0.3696(10) 0.083(4) Uani 1 1 d .
O4 O -0.0354(12) 0.3838(17) -0.3555(8) 0.082(4) Uani 1 1 d .
O5 O 0.0303(13) 0.0183(12) -0.3644(8) 0.071(3) Uani 1 1 d .
O6 O 0.2900(11) -0.0229(13) -0.0935(11) 0.082(4) Uani 1 1 d .
O7 O -0.3268(12) -0.1419(13) -0.2097(10) 0.075(4) Uani 1 1 d .
O8 O 0.2207(17) 0.4659(16) -0.1861(14) 0.107(5) Uani 1 1 d .
O9 O 0.1295(7) 0.1996(8) -0.2275(5) 0.0318(17) Uani 1 1 d .
O10 O -0.1210(6) 0.1263(8) -0.2210(5) 0.0287(16) Uani 1 1 d .
Pb1 Pb -0.27910(4) 0.07768(5) -0.14020(3) 0.0366(2) Uani 1 1 d .
Pb2 Pb -0.02749(4) 0.32827(5) -0.19632(3) 0.0372(2) Uani 1 1 d .
Pb3 Pb 0.31131(4) 0.23729(5) -0.13978(3) 0.0369(2) Uani 1 1 d .
Pb4 Pb 0.04747(4) -0.00288(5) -0.18985(3) 0.0379(2) Uani 1 1 d .

loop_
_atom_site_aniso_label
_atom_site_aniso_U_11
_atom_site_aniso_U_22
_atom_site_aniso_U_33
_atom_site_aniso_U_23
_atom_site_aniso_U_13
_atom_site_aniso_U_12
C1 0.021(6) 0.066(9) 0.029(6) -0.004(6) -0.002(4) 0.005(6)
C2 0.112(18) 0.058(10) 0.079(13) -0.001(10) 0.035(12) 0.029(11)
C3 0.049(9) 0.048(8) 0.047(8) 0.006(6) 0.010(7) 0.014(7)
C4 0.051(10) 0.065(10) 0.062(10) 0.020(8) 0.004(8) 0.003(7)
C5 0.039(8) 0.058(8) 0.031(6) -0.005(6) -0.008(5) -0.010(6)
C6 0.120(18) 0.045(9) 0.071(12) -0.009(8) 0.029(11) -0.015(10)
C7 0.055(13) 0.054(12) 0.044(11) 0.000 -0.002(9) 0.000
C8 0.10(2) 0.039(12) 0.10(2) 0.000 0.026(17) 0.000
C9 0.099(11) 0.072(10) 0.142(16) 0.000 -0.011(10) 0.000
C10 0.23(5) 0.06(2) 0.07(2) 0.000 0.05(3) 0.000
O1 0.053(7) 0.095(9) 0.052(6) 0.026(6) 0.011(5) 0.028(6)
O2 0.065(7) 0.054(6) 0.040(5) 0.011(4) 0.009(5) 0.005(5)
O3 0.092(10) 0.063(8) 0.104(11) 0.030(7) 0.049(8) 0.003(7)
O4 0.056(8) 0.133(12) 0.054(7) 0.016(8) -0.003(6) 0.034(8)
O5 0.077(9) 0.073(8) 0.068(7) -0.014(6) 0.024(6) 0.011(6)
O6 0.036(7) 0.078(8) 0.131(12) 0.006(8) 0.012(7) 0.013(6)
O7 0.065(8) 0.066(7) 0.095(9) -0.021(7) 0.010(7) 0.009(6)
O8 0.099(11) 0.072(10) 0.142(16) 0.000 -0.011(10) 0.000
O9 0.020(4) 0.042(4) 0.034(4) 0.004(4) 0.007(3) 0.008(3)
O10 0.011(3) 0.040(4) 0.036(4) -0.003(4) 0.007(3) -0.002(3)
Pb1 0.0271(3) 0.0474(4) 0.0358(3) -0.00155(19) 0.0061(2) -0.00045(19)
Pb2 0.0292(3) 0.0373(3) 0.0455(3) 0.00007(19) 0.0064(2) 0.00200(19)
Pb3 0.0278(3) 0.0486(4) 0.0336(3) -0.00526(19) 0.0009(2) 0.00173(19)
Pb4 0.0280(3) 0.0399(3) 0.0465(3) 0.0075(2) 0.0078(2) 0.00499(19)

loop_
_atom_type_symbol
_atom_type_description
_atom_type_scat_dispersion_real
_atom_type_scat_dispersion_imag
_atom_type_scat_source
C C 0.0181 0.0091 'International Tables Vol C Tables 4.2.6.8 and 6.1.1.4'
H H 0.0000 0.0000 'International Tables Vol C Tables 4.2.6.8 and 6.1.1.4'
O O 0.0492 0.0322 'International Tables Vol C Tables 4.2.6.8 and 6.1.1.4'
Pb Pb -4.0753 8.5060 'International Tables Vol C Tables 4.2.6.8 and 6.1.1.4'

loop_
_exptl_crystal_face_index_h
_exptl_crystal_face_index_k
_exptl_crystal_face_index_l
_exptl_crystal_face_perp_dist
0.00 -1.00 0.00 0.0210
-2.00 0.00 1.00 0.1390
2.00 0.00 -1.00 0.1120
0.00 2.00 1.00 0.0530
0.00 0.00 1.00 0.0240
0.00 0.00 -1.00 0.0080
0.00 -1.00 1.00 0.0250
0.00 1.00 -1.00 0.0320

loop_
_geom_angle_atom_site_label_1
_geom_angle_atom_site_label_2
_geom_angle_atom_site_label_3
_geom_angle
_geom_angle_site_symmetry_1
_geom_angle_site_symmetry_3
O1 C1 O2 125.6(13) . .
O1 C1 C2 118.5(13) . .
O2 C1 C2 115.8(13) . .
O3 C3 O4 121.3(15) . .
O3 C3 C4 121.1(15) . .
O4 C3 C4 117.6(15) . .
O6 C5 O5 120.6(15) 2_554 .
O6 C5 C6 123.6(16) 2_554 .
O5 C5 C6 115.6(15) . .
O7 C7 O7 124(2) 2_454 .
O7 C7 C8 118.2(12) 2_454 .
O7 C7 C8 118.2(12) . .
O8 C9 O8 117(4) . 2_554
O8 C9 C10 121.4(18) . .
O8 C9 C10 121.4(18) 2_554 .
C1 O1 Pb4 121.7(9) . 3
C1 O2 Pb2 133.9(9) . .
C1 O2 Pb4 134.2(9) . .
Pb2 O2 Pb4 82.1(3) . .
C3 O3 Pb1 120.3(10) . 2_454
C3 O4 Pb2 111.7(10) . .
C5 O5 Pb4 114.2(10) . .
C5 O6 Pb3 98.2(11) 2_554 .
C7 O7 Pb1 121.2(12) . .
C9 O8 Pb3 123.6(19) . .
Pb2 O9 Pb3 114.6(3) . 2_554
Pb2 O9 Pb3 114.1(4) . .
Pb3 O9 Pb3 100.0(3) 2_554 .
Pb2 O9 Pb4 96.8(3) . .
Pb3 O9 Pb4 122.6(4) 2_554 .
Pb3 O9 Pb4 109.5(3) . .
Pb4 O10 Pb2 98.2(3) . .
Pb4 O10 Pb1 110.2(3) . 2_454
Pb2 O10 Pb1 119.1(3) . 2_454
Pb4 O10 Pb1 114.4(3) . .
Pb2 O10 Pb1 116.7(3) . .
Pb1 O10 Pb1 99.0(3) 2_454 .
O10 Pb1 O10 75.8(3) 2_454 .
O10 Pb1 O7 75.2(4) 2_454 .
O10 Pb1 O7 94.9(4) . .
O10 Pb1 O3 81.5(4) 2_454 2_454
O10 Pb1 O3 78.0(3) . 2_454
O7 Pb1 O3 156.7(5) . 2_454
O10 Pb1 Pb1 40.51(17) 2_454 2_454
O10 Pb1 Pb1 40.49(19) . 2_454
O7 Pb1 Pb1 68.9(3) . 2_454
O3 Pb1 Pb1 92.5(3) 2_454 2_454
O9 Pb2 O10 78.0(3) . .
O9 Pb2 O4 81.2(4) . .
O10 Pb2 O4 94.6(4) . .
O9 Pb2 O2 67.0(3) . .
O10 Pb2 O2 74.3(3) . .
O4 Pb2 O2 147.7(4) . .
O9 Pb2 Pb4 42.4(2) . .
O10 Pb2 Pb4 40.59(18) . .
O4 Pb2 Pb4 102.8(4) . .
O2 Pb2 Pb4 49.4(2) . .
O9 Pb3 O9 76.8(3) 2_554 .
O9 Pb3 O8 92.7(5) 2_554 .
O9 Pb3 O8 73.2(4) . .
O9 Pb3 O6 96.9(4) 2_554 .
O9 Pb3 O6 84.1(4) . .
O8 Pb3 O6 152.6(5) . .
O9 Pb3 Pb3 40.3(2) 2_554 2_554
O9 Pb3 Pb3 39.77(19) . 2_554
O8 Pb3 Pb3 69.2(4) . 2_554
O6 Pb3 Pb3 102.7(3) . 2_554
O10 Pb4 O9 77.0(3) . .
O10 Pb4 O2 74.0(3) . .
O9 Pb4 O2 65.3(3) . .
O10 Pb4 O1 79.3(3) . 3
O9 Pb4 O1 135.9(4) . 3
O2 Pb4 O1 72.6(4) . 3
O10 Pb4 O5 78.2(3) . .
O9 Pb4 O5 70.0(3) . .
O2 Pb4 O5 131.4(3) . .
O1 Pb4 O5 139.1(4) 3 .
O10 Pb4 Pb2 41.25(19) . .
O9 Pb4 Pb2 40.76(18) . .
O2 Pb4 Pb2 48.5(2) . .
O1 Pb4 Pb2 100.0(3) 3 .
O5 Pb4 Pb2 84.8(3) . .

loop_
_geom_bond_atom_site_label_1
_geom_bond_atom_site_label_2
_geom_bond_distance
_geom_bond_site_symmetry_2
C1 O1 1.236(17) .
C1 O2 1.301(16) .
C1 C2 1.54(2) .
C3 O3 1.22(2) .
C3 O4 1.27(2) .
C3 C4 1.47(2) .
C5 O6 1.239(19) 2_554
C5 O5 1.293(19) .
C5 C6 1.48(2) .
C7 O7 1.263(16) 2_454
C7 O7 1.263(16) .
C7 C8 1.46(3) .
C9 O8 1.26(2) .
C9 O8 1.26(2) 2_554
C9 C10 1.36(5) .
O1 Pb4 2.683(11) 3
O2 Pb2 2.600(10) .
O2 Pb4 2.636(11) .
O3 Pb1 2.646(13) 2_454
O4 Pb2 2.509(12) .
O5 Pb4 2.683(13) .
O6 C5 1.239(19) 2_554
O6 Pb3 2.738(14) .
O7 Pb1 2.486(13) .
O8 Pb3 2.574(16) .
O9 Pb2 2.261(7) .
O9 Pb3 2.263(8) 2_554
O9 Pb3 2.287(8) .
O9 Pb4 2.337(8) .
O10 Pb4 2.260(8) .
O10 Pb2 2.290(8) .
O10 Pb1 2.322(8) 2_454
O10 Pb1 2.323(7) .
Pb1 O10 2.322(8) 2_454
Pb1 O3 2.646(13) 2_454
Pb1 Pb1 3.5321(9) 2_454
Pb2 Pb4 3.4385(7) .
Pb3 O9 2.263(8) 2_554
Pb3 Pb3 3.4848(9) 2_554
Pb4 O1 2.683(11) 3
